data_4035283
loop_
_publ_author_name
'Wang, Zi-Xuan'
'Xiang, Jia-Chen'
'Cheng, Yan'
'Ma, Jin-Tian'
'Wu, Yan-Dong'
'Wu, An-Xin'

_publ_section_title
;
 Direct Biomimetic Synthesis of \b-Carboline Alkaloids from Two Amino
 Acids.
;
_journal_issue 19
_journal_name_full 'The Journal of organic chemistry'
_journal_page_first 12247
_journal_page_last 12254
_journal_paper_doi 10.1021/acs.joc.8b01668
_journal_volume 83
_journal_year 2018
_chemical_formula_sum 'C17 H11 Cl N2'
_chemical_formula_weight 278.73
_space_group_IT_number 148
_space_group_name_Hall '-R 3'
_space_group_name_H-M_alt 'R -3 :H'
_symmetry_cell_setting hexagonal
_symmetry_space_group_name_H-M 'R -3 :H'
_atom_sites_solution_hydrogens geom
_atom_sites_solution_primary direct
_atom_sites_solution_secondary difmap
_audit_creation_method SHELXL-97
_cell_angle_alpha 90.00
_cell_angle_beta 90.00
_cell_angle_gamma 120.00
_cell_formula_units_Z 18
_cell_length_a 28.146(10)
_cell_length_b 28.146(10)
_cell_length_c 9.275(7)
_cell_measurement_reflns_used 2890
_cell_measurement_temperature 273(2)
_cell_measurement_theta_max 23.22
_cell_measurement_theta_min 2.35
_cell_volume 6363(6)
_computing_structure_refinement 'SHELXL-97 (Sheldrick, 2008)'
_computing_structure_solution 'SHELXS-97 (Sheldrick, 2008)'
_diffrn_ambient_temperature 273(2)
_diffrn_measured_fraction_theta_full 0.994
_diffrn_measured_fraction_theta_max 0.994
_diffrn_measurement_device_type CCD
_diffrn_radiation_monochromator graphite
_diffrn_radiation_source 'fine-focus sealed tube'
_diffrn_radiation_type MoK\a
_diffrn_radiation_wavelength 0.71073
_diffrn_reflns_av_R_equivalents 0.0684
_diffrn_reflns_av_sigmaI/netI 0.0492
_diffrn_reflns_limit_h_max 36
_diffrn_reflns_limit_h_min -36
_diffrn_reflns_limit_k_max 33
_diffrn_reflns_limit_k_min -36
_diffrn_reflns_limit_l_max 12
_diffrn_reflns_limit_l_min -11
_diffrn_reflns_number 18767
_diffrn_reflns_theta_full 27.85
_diffrn_reflns_theta_max 27.85
_diffrn_reflns_theta_min 1.45
_exptl_absorpt_coefficient_mu 0.260
_exptl_absorpt_correction_T_max 0.9547
_exptl_absorpt_correction_T_min 0.9450
_exptl_absorpt_correction_type multi-scan
_exptl_absorpt_process_details sadabs
_exptl_crystal_colour colorless
_exptl_crystal_density_diffrn 1.309
_exptl_crystal_density_method 'not measured'
_exptl_crystal_description Block
_exptl_crystal_F_000 2592
_exptl_crystal_size_max 0.22
_exptl_crystal_size_mid 0.20
_exptl_crystal_size_min 0.18
_refine_diff_density_max 0.547
_refine_diff_density_min -0.350
_refine_diff_density_rms 0.048
_refine_ls_extinction_method none
_refine_ls_goodness_of_fit_ref 1.026
_refine_ls_hydrogen_treatment mixed
_refine_ls_matrix_type full
_refine_ls_number_parameters 181
_refine_ls_number_reflns 3336
_refine_ls_number_restraints 0
_refine_ls_restrained_S_all 1.026
_refine_ls_R_factor_all 0.0952
_refine_ls_R_factor_gt 0.0534
_refine_ls_shift/su_max 0.001
_refine_ls_shift/su_mean 0.000
_refine_ls_structure_factor_coef Fsqd
_refine_ls_weighting_details 'calc w=1/[\s^2^(Fo^2^)+(0.0936P)^2^+3.4206P] where P=(Fo^2^+2Fc^2^)/3'
_refine_ls_weighting_scheme calc
_refine_ls_wR_factor_gt 0.1543
_refine_ls_wR_factor_ref 0.1802
_reflns_number_gt 2074
_reflns_number_total 3336
_reflns_threshold_expression >2sigma(I)
_cod_data_source_file jo8b01668_si_002.cif
_cod_data_source_block 1
_cod_depositor_comments
;
The following automatic conversions were performed:

data item '_symmetry_cell_setting' value 'Hexagonal' was changed to
'hexagonal' in accordance with the
/home/data/users/saulius/crontab/automatic-downloads/current/ACS/lib/dictionaries/cif_core.dic
dictionary named 'cif_core.dic' version 2.4.2 last updated on
2011-04-26.

Automatic conversion script
Id: cif_fix_values 6909 2019-04-08 15:41:33Z antanas 
;
_cod_original_cell_volume 6363(5)
_cod_original_sg_symbol_H-M R-3
_cod_database_code 4035283

loop_
_symmetry_equiv_pos_as_xyz
'x, y, z'
'-y, x-y, z'
'-x+y, -x, z'
'x+2/3, y+1/3, z+1/3'
'-y+2/3, x-y+1/3, z+1/3'
'-x+y+2/3, -x+1/3, z+1/3'
'x+1/3, y+2/3, z+2/3'
'-y+1/3, x-y+2/3, z+2/3'
'-x+y+1/3, -x+2/3, z+2/3'
'-x, -y, -z'
'y, -x+y, -z'
'x-y, x, -z'
'-x+2/3, -y+1/3, -z+1/3'
'y+2/3, -x+y+1/3, -z+1/3'
'x-y+2/3, x+1/3, -z+1/3'
'-x+1/3, -y+2/3, -z+2/3'
'y+1/3, -x+y+2/3, -z+2/3'
'x-y+1/3, x+2/3, -z+2/3'

loop_
_atom_site_label
_atom_site_type_symbol
_atom_site_fract_x
_atom_site_fract_y
_atom_site_fract_z
_atom_site_U_iso_or_equiv
_atom_site_adp_type
_atom_site_occupancy
_atom_site_symmetry_multiplicity
_atom_site_calc_flag
_atom_site_refinement_flags
C1 C 0.67734(9) 0.10814(9) 1.0504(2) 0.0422(5) Uani 1 1 d .
C2 C 0.62845(11) 0.05964(10) 1.0711(3) 0.0564(7) Uani 1 1 d .
H2 H 0.6006 0.0468 1.0026 0.068 Uiso 1 1 calc R
C3 C 0.62257(13) 0.03130(11) 1.1960(3) 0.0649(8) Uani 1 1 d .
H3 H 0.5898 -0.0011 1.2129 0.078 Uiso 1 1 calc R
C4 C 0.66371(13) 0.04924(11) 1.2976(3) 0.0649(8) Uani 1 1 d .
H4 H 0.6584 0.0285 1.3803 0.078 Uiso 1 1 calc R
C5 C 0.71267(12) 0.09761(11) 1.2786(3) 0.0579(7) Uani 1 1 d .
H5 H 0.7404 0.1095 1.3471 0.069 Uiso 1 1 calc R
C6 C 0.71945(10) 0.12819(9) 1.1537(2) 0.0445(5) Uani 1 1 d .
C7 C 0.76217(9) 0.17991(9) 1.0998(2) 0.0430(5) Uani 1 1 d .
C8 C 0.74396(8) 0.18770(8) 0.9650(2) 0.0370(5) Uani 1 1 d .
C9 C 0.77523(9) 0.23540(9) 0.8868(2) 0.0396(5) Uani 1 1 d .
C10 C 0.84016(11) 0.26733(11) 1.0686(3) 0.0598(7) Uani 1 1 d .
H10 H 0.8736 0.2952 1.1032 0.072 Uiso 1 1 calc R
C11 C 0.81211(11) 0.22123(10) 1.1514(3) 0.0566(7) Uani 1 1 d .
H11 H 0.8260 0.2177 1.2392 0.068 Uiso 1 1 calc R
C12 C 0.75781(9) 0.24646(9) 0.7455(3) 0.0439(5) Uani 1 1 d .
C13 C 0.75047(11) 0.29165(11) 0.7316(3) 0.0602(7) Uani 1 1 d .
H13 H 0.7557 0.3139 0.8110 0.072 Uiso 1 1 calc R
C14 C 0.73551(14) 0.30365(14) 0.6013(4) 0.0834(11) Uani 1 1 d .
H14 H 0.7312 0.3342 0.5928 0.100 Uiso 1 1 calc R
C15 C 0.72693(16) 0.27094(16) 0.4849(4) 0.0905(12) Uani 1 1 d .
H15 H 0.7160 0.2790 0.3980 0.109 Uiso 1 1 calc R
C16 C 0.73406(14) 0.22655(14) 0.4933(3) 0.0783(9) Uani 1 1 d .
H16 H 0.7286 0.2047 0.4129 0.094 Uiso 1 1 calc R
C17 C 0.74956(11) 0.21476(11) 0.6241(3) 0.0544(6) Uani 1 1 d .
Cl1 Cl 0.76140(4) 0.16049(3) 0.63189(8) 0.0790(3) Uani 1 1 d .
N1 N 0.69330(7) 0.14373(7) 0.9366(2) 0.0420(5) Uani 1 1 d .
H1 H 0.6745 0.1392 0.8595 0.050 Uiso 1 1 calc R
N2 N 0.82258(8) 0.27506(8) 0.9399(2) 0.0505(5) Uani 1 1 d .

loop_
_atom_site_aniso_label
_atom_site_aniso_U_11
_atom_site_aniso_U_22
_atom_site_aniso_U_33
_atom_site_aniso_U_23
_atom_site_aniso_U_13
_atom_site_aniso_U_12
C1 0.0452(12) 0.0374(11) 0.0462(13) 0.0042(10) 0.0073(10) 0.0223(10)
C2 0.0479(14) 0.0423(13) 0.0719(18) 0.0065(12) 0.0066(12) 0.0172(11)
C3 0.0682(18) 0.0473(15) 0.0690(19) 0.0101(13) 0.0179(15) 0.0213(13)
C4 0.095(2) 0.0487(15) 0.0476(15) 0.0134(12) 0.0192(15) 0.0331(15)
C5 0.0811(19) 0.0548(15) 0.0392(13) 0.0003(11) 0.0024(13) 0.0351(14)
C6 0.0543(13) 0.0401(12) 0.0394(12) 0.0001(10) 0.0043(10) 0.0239(11)
C7 0.0461(12) 0.0403(12) 0.0415(12) -0.0030(9) -0.0014(10) 0.0209(10)
C8 0.0378(11) 0.0360(11) 0.0387(12) -0.0025(9) -0.0012(9) 0.0194(9)
C9 0.0400(11) 0.0371(11) 0.0427(12) 0.0012(9) 0.0013(9) 0.0200(10)
C10 0.0483(14) 0.0496(14) 0.0595(17) -0.0035(12) -0.0149(12) 0.0080(11)
C11 0.0615(16) 0.0521(15) 0.0478(14) -0.0031(12) -0.0143(12) 0.0221(13)
C12 0.0365(11) 0.0400(12) 0.0501(14) 0.0071(10) 0.0014(10) 0.0152(10)
C13 0.0532(15) 0.0449(14) 0.080(2) 0.0100(13) -0.0039(13) 0.0225(12)
C14 0.080(2) 0.0607(19) 0.111(3) 0.026(2) -0.016(2) 0.0367(17)
C15 0.099(3) 0.083(2) 0.081(2) 0.021(2) -0.030(2) 0.039(2)
C16 0.094(2) 0.079(2) 0.0533(18) 0.0062(15) -0.0146(16) 0.0363(19)
C17 0.0588(15) 0.0553(15) 0.0479(15) 0.0053(12) -0.0019(12) 0.0276(12)
Cl1 0.1221(7) 0.0813(6) 0.0578(5) -0.0114(4) -0.0063(4) 0.0689(5)
N1 0.0366(10) 0.0385(10) 0.0459(11) 0.0039(8) -0.0036(8) 0.0151(8)
N2 0.0452(11) 0.0414(11) 0.0530(12) 0.0021(9) -0.0029(9) 0.0126(9)

loop_
_atom_type_symbol
_atom_type_description
_atom_type_scat_dispersion_real
_atom_type_scat_dispersion_imag
_atom_type_scat_source
C C 0.0033 0.0016 'International Tables Vol C Tables 4.2.6.8 and 6.1.1.4'
H H 0.0000 0.0000 'International Tables Vol C Tables 4.2.6.8 and 6.1.1.4'
N N 0.0061 0.0033 'International Tables Vol C Tables 4.2.6.8 and 6.1.1.4'
Cl Cl 0.1484 0.1585 'International Tables Vol C Tables 4.2.6.8 and 6.1.1.4'

loop_
_geom_angle_atom_site_label_1
_geom_angle_atom_site_label_2
_geom_angle_atom_site_label_3
_geom_angle
N1 C1 C2 129.0(2)
N1 C1 C6 109.28(19)
C2 C1 C6 121.7(2)
C3 C2 C1 117.6(3)
C2 C3 C4 122.0(3)
C3 C4 C5 121.0(2)
C4 C5 C6 118.3(3)
C5 C6 C1 119.3(2)
C5 C6 C7 134.4(2)
C1 C6 C7 106.3(2)
C11 C7 C8 118.1(2)
C11 C7 C6 135.5(2)
C8 C7 C6 106.32(19)
N1 C8 C9 130.2(2)
N1 C8 C7 109.05(18)
C9 C8 C7 120.7(2)
N2 C9 C8 120.2(2)
N2 C9 C12 116.53(19)
C8 C9 C12 123.2(2)
N2 C10 C11 124.4(2)
C10 C11 C7 117.6(2)
C17 C12 C13 117.4(2)
C17 C12 C9 123.4(2)
C13 C12 C9 119.2(2)
C14 C13 C12 120.6(3)
C15 C14 C13 120.2(3)
C14 C15 C16 121.2(3)
C15 C16 C17 118.6(3)
C12 C17 C16 122.0(3)
C12 C17 Cl1 119.62(19)
C16 C17 Cl1 118.3(2)
C1 N1 C8 109.02(18)
C9 N2 C10 119.0(2)

loop_
_geom_bond_atom_site_label_1
_geom_bond_atom_site_label_2
_geom_bond_distance
C1 N1 1.367(3)
C1 C2 1.384(3)
C1 C6 1.404(3)
C2 C3 1.369(4)
C3 C4 1.378(4)
C4 C5 1.381(4)
C5 C6 1.398(3)
C6 C7 1.437(3)
C7 C11 1.387(3)
C7 C8 1.409(3)
C8 N1 1.367(3)
C8 C9 1.386(3)
C9 N2 1.333(3)
C9 C12 1.486(3)
C10 N2 1.351(3)
C10 C11 1.368(4)
C12 C17 1.382(4)
C12 C13 1.393(3)
C13 C14 1.376(4)
C14 C15 1.360(5)
C15 C16 1.363(5)
C16 C17 1.384(4)
C17 Cl1 1.720(3)

loop_
_geom_torsion_atom_site_label_1
_geom_torsion_atom_site_label_2
_geom_torsion_atom_site_label_3
_geom_torsion_atom_site_label_4
_geom_torsion
N1 C1 C2 C3 -179.9(2)
C6 C1 C2 C3 -0.6(4)
C1 C2 C3 C4 -1.1(4)
C2 C3 C4 C5 1.3(4)
C3 C4 C5 C6 0.3(4)
C4 C5 C6 C1 -1.9(4)
C4 C5 C6 C7 177.2(3)
N1 C1 C6 C5 -178.4(2)
C2 C1 C6 C5 2.1(3)
N1 C1 C6 C7 2.2(3)
C2 C1 C6 C7 -177.3(2)
C5 C6 C7 C11 -3.8(5)
C1 C6 C7 C11 175.4(3)
C5 C6 C7 C8 179.5(3)
C1 C6 C7 C8 -1.3(2)
C11 C7 C8 N1 -177.5(2)
C6 C7 C8 N1 -0.1(2)
C11 C7 C8 C9 0.0(3)
C6 C7 C8 C9 177.3(2)
N1 C8 C9 N2 175.5(2)
C7 C8 C9 N2 -1.4(3)
N1 C8 C9 C12 -2.0(4)
C7 C8 C9 C12 -178.9(2)
N2 C10 C11 C7 -0.4(4)
C8 C7 C11 C10 0.8(4)
C6 C7 C11 C10 -175.5(3)
N2 C9 C12 C17 119.7(2)
C8 C9 C12 C17 -62.7(3)
N2 C9 C12 C13 -58.7(3)
C8 C9 C12 C13 118.9(3)
C17 C12 C13 C14 0.1(4)
C9 C12 C13 C14 178.6(3)
C12 C13 C14 C15 0.9(5)
C13 C14 C15 C16 -1.5(6)
C14 C15 C16 C17 0.9(6)
C13 C12 C17 C16 -0.6(4)
C9 C12 C17 C16 -179.1(3)
C13 C12 C17 Cl1 176.66(19)
C9 C12 C17 Cl1 -1.8(3)
C15 C16 C17 C12 0.2(5)
C15 C16 C17 Cl1 -177.2(3)
C2 C1 N1 C8 177.1(2)
C6 C1 N1 C8 -2.4(2)
C9 C8 N1 C1 -175.6(2)
C7 C8 N1 C1 1.5(2)
C8 C9 N2 C10 1.8(3)
C12 C9 N2 C10 179.5(2)
C11 C10 N2 C9 -1.0(4)
